data_7050382
loop_
_publ_author_name
'Lech Kozerski'
'Brunon Kwiecie\'n'
'Robert Kaw\;ecki'
'Zofia Urba\'nczyk-Lipkowska'
'Wojciech Bocian'
'El\.zbieta Bednarek'
'Jerzy Sitkowski'
'Jan Maurin'
'Leszek Pazderski'
'Poul E. Hansen'

_publ_section_title
;
 Hydrogen bonds in &#x201C;push-pull&#x201D; enamines
;
_journal_issue 12
_journal_name_full 'New J. Chem.'
_journal_page_first 1562
_journal_page_last 1567
_journal_paper_doi 10.1039/b409254f
_journal_volume 28
_journal_year 2004
_chemical_formula_sum 'C7 H15 N O2 S'
_chemical_formula_weight 177.26
_chemical_name_systematic
;
?
;
_space_group_IT_number 14
_symmetry_cell_setting monoclinic
_symmetry_space_group_name_Hall '-P 2ybc'
_symmetry_space_group_name_H-M 'P 1 21/c 1'
_atom_sites_solution_hydrogens geom
_atom_sites_solution_primary direct
_atom_sites_solution_secondary difmap
_audit_creation_method SHELXL-97
_cell_angle_alpha 90.00
_cell_angle_beta 96.434(9)
_cell_angle_gamma 90.00
_cell_formula_units_Z 4
_cell_length_a 5.3858(3)
_cell_length_b 13.3905(9)
_cell_length_c 13.4835(6)
_cell_measurement_reflns_used 15
_cell_measurement_temperature 293(2)
_cell_measurement_theta_max 23.44
_cell_measurement_theta_min 21.61
_cell_volume 966.29(10)
_computing_molecular_graphics 'XP (Bruker-AXS, 1998)'
_computing_publication_material 'SHELXL-97 (Sheldrick, 1997)'
_computing_structure_refinement 'SHELXL-97 (Sheldrick, 1997)'
_computing_structure_solution 'SHELXS-97 (Sheldrick, 1990)'
_diffrn_ambient_temperature 293(2)
_diffrn_measured_fraction_theta_full 0.831
_diffrn_measured_fraction_theta_max 0.831
_diffrn_measurement_device_type 'MACH3 \k-axis diffractometer'
_diffrn_measurement_method 'separate \w-2\q scans for individual reflections'
_diffrn_radiation_monochromator graphite
_diffrn_radiation_source 'fine-focus sealed tube'
_diffrn_radiation_type CuK\a
_diffrn_radiation_wavelength 1.54178
_diffrn_reflns_av_R_equivalents 0.0491
_diffrn_reflns_av_sigmaI/netI 0.0353
_diffrn_reflns_limit_h_max 6
_diffrn_reflns_limit_h_min 0
_diffrn_reflns_limit_k_max 16
_diffrn_reflns_limit_k_min 0
_diffrn_reflns_limit_l_max 16
_diffrn_reflns_limit_l_min -16
_diffrn_reflns_number 1794
_diffrn_reflns_theta_full 73.28
_diffrn_reflns_theta_max 73.28
_diffrn_reflns_theta_min 4.67
_diffrn_standards_decay_% 2
_diffrn_standards_interval_count 200
_diffrn_standards_number 3
_exptl_absorpt_coefficient_mu 2.645
_exptl_absorpt_correction_type 'not applied'
_exptl_crystal_colour colourless
_exptl_crystal_density_diffrn 1.218
_exptl_crystal_density_meas ?
_exptl_crystal_density_method .
_exptl_crystal_description prismatic
_exptl_crystal_F_000 384
_exptl_crystal_size_max 0.22
_exptl_crystal_size_mid 0.14
_exptl_crystal_size_min 0.14
_refine_diff_density_max 0.416
_refine_diff_density_min -0.785
_refine_diff_density_rms 0.151
_refine_ls_extinction_coef 0.135(8)
_refine_ls_extinction_expression Fc^*^=kFc[1+0.001xFc^2^\l^3^/sin(2\q)]^-1/4^
_refine_ls_extinction_method SHELXL
_refine_ls_goodness_of_fit_ref 1.034
_refine_ls_hydrogen_treatment mixed
_refine_ls_matrix_type full
_refine_ls_number_parameters 122
_refine_ls_number_reflns 1614
_refine_ls_number_restraints 0
_refine_ls_restrained_S_all 1.034
_refine_ls_R_factor_all 0.0643
_refine_ls_R_factor_gt 0.0634
_refine_ls_shift/su_max 0.000
_refine_ls_shift/su_mean 0.000
_refine_ls_structure_factor_coef Fsqd
_refine_ls_weighting_details 'calc w=1/[\s^2^(Fo^2^)+(0.1100P)^2^+0.2472P] where P=(Fo^2^+2Fc^2^)/3'
_refine_ls_weighting_scheme calc
_refine_ls_wR_factor_gt 0.1447
_refine_ls_wR_factor_ref 0.1474
_reflns_number_gt 1587
_reflns_number_total 1614
_reflns_threshold_expression >2sigma(I)
_cod_data_source_file b409254f.txt
_cod_data_source_block 8
_cod_original_cell_volume 966.29(9)
_cod_original_sg_symbol_H-M 'P 21/c'
_cod_database_code 7050382

loop_
_symmetry_equiv_pos_as_xyz
'x, y, z'
'-x, y+1/2, -z+1/2'
'-x, -y, -z'
'x, -y-1/2, z-1/2'

loop_
_atom_site_label
_atom_site_type_symbol
_atom_site_fract_x
_atom_site_fract_y
_atom_site_fract_z
_atom_site_U_iso_or_equiv
_atom_site_adp_type
_atom_site_occupancy
_atom_site_symmetry_multiplicity
_atom_site_calc_flag
_atom_site_refinement_flags
_atom_site_disorder_assembly
_atom_site_disorder_group
S1 S 0.19359(10) 0.33914(4) 0.48415(4) 0.0449(3) Uani 1 1 d . . .
O1 O 0.2798(4) 0.41127(17) 0.41642(13) 0.0611(6) Uani 1 1 d . . .
O2 O 0.2466(4) 0.23551(15) 0.46505(15) 0.0605(6) Uani 1 1 d . . .
N1 N 0.3931(5) 0.35415(17) 0.77711(17) 0.0539(6) Uani 1 1 d . . .
H1 H 0.344(6) 0.329(3) 0.821(3) 0.057(9) Uiso 1 1 d . . .
C1 C -0.1341(5) 0.3495(2) 0.4748(3) 0.0609(7) Uani 1 1 d . . .
H1A H -0.1986 0.3025 0.5192 0.069(10) Uiso 1 1 calc R . .
H1B H -0.2035 0.3358 0.4075 0.078(11) Uiso 1 1 calc R . .
H1C H -0.1789 0.4160 0.4927 0.079(11) Uiso 1 1 calc R . .
C2 C 0.3134(5) 0.37515(19) 0.60135(17) 0.0448(6) Uani 1 1 d . . .
H2 H 0.409(5) 0.435(2) 0.604(2) 0.050(7) Uiso 1 1 d . . .
C3 C 0.2830(5) 0.32451(18) 0.68742(18) 0.0452(6) Uani 1 1 d . . .
C4 C 0.1229(7) 0.2324(2) 0.6907(2) 0.0630(8) Uani 1 1 d . . .
H4A H 0.1289 0.2092 0.7583 0.17(2) Uiso 1 1 calc R . .
H4B H 0.1843 0.1811 0.6501 0.19(3) Uiso 1 1 calc R . .
H4C H -0.0466 0.2482 0.6658 0.22(3) Uiso 1 1 calc R . .
C5 C 0.5244(5) 0.4487(2) 0.79723(18) 0.0504(6) Uani 1 1 d . . .
H5 H 0.6249 0.4625 0.7426 0.056(8) Uiso 1 1 calc R . .
C6 C 0.6986(6) 0.4379(3) 0.8936(2) 0.0694(9) Uani 1 1 d . . .
H6A H 0.8134 0.3841 0.8870 0.080(11) Uiso 1 1 calc R . .
H6B H 0.6023 0.4240 0.9477 0.081(11) Uiso 1 1 calc R . .
H6C H 0.7901 0.4989 0.9069 0.113(16) Uiso 1 1 calc R . .
C7 C 0.3382(7) 0.5335(2) 0.8030(3) 0.0725(9) Uani 1 1 d . . .
H7A H 0.2322 0.5380 0.7410 0.101(13) Uiso 1 1 calc R . .
H7B H 0.4268 0.5952 0.8155 0.099(13) Uiso 1 1 calc R . .
H7C H 0.2380 0.5206 0.8562 0.093(13) Uiso 1 1 calc R . .

loop_
_atom_site_aniso_label
_atom_site_aniso_U_11
_atom_site_aniso_U_22
_atom_site_aniso_U_33
_atom_site_aniso_U_23
_atom_site_aniso_U_13
_atom_site_aniso_U_12
S1 0.0466(4) 0.0514(5) 0.0377(4) -0.0043(2) 0.0090(2) -0.0003(2)
O1 0.0673(12) 0.0760(14) 0.0408(10) 0.0064(9) 0.0097(8) -0.0126(9)
O2 0.0699(12) 0.0590(12) 0.0534(10) -0.0160(9) 0.0101(9) 0.0083(9)
N1 0.0732(15) 0.0522(13) 0.0373(11) 0.0047(9) 0.0106(10) -0.0129(10)
C1 0.0472(14) 0.0661(18) 0.0691(18) 0.0002(14) 0.0044(12) 0.0024(11)
C2 0.0522(13) 0.0457(12) 0.0376(11) -0.0017(9) 0.0097(9) -0.0045(10)
C3 0.0538(13) 0.0427(12) 0.0408(12) -0.0003(9) 0.0125(9) -0.0006(10)
C4 0.083(2) 0.0525(15) 0.0538(16) 0.0011(12) 0.0107(14) -0.0165(14)
C5 0.0590(15) 0.0525(14) 0.0403(12) -0.0005(10) 0.0080(10) -0.0087(11)
C6 0.0705(19) 0.077(2) 0.0576(16) -0.0002(15) -0.0054(14) -0.0109(16)
C7 0.081(2) 0.0606(18) 0.074(2) -0.0082(15) 0.0011(17) 0.0043(15)

loop_
_atom_type_symbol
_atom_type_description
_atom_type_scat_dispersion_real
_atom_type_scat_dispersion_imag
_atom_type_scat_source
C C 0.0181 0.0091 'International Tables Vol C Tables 4.2.6.8 and 6.1.1.4'
H H 0.0000 0.0000 'International Tables Vol C Tables 4.2.6.8 and 6.1.1.4'
N N 0.0311 0.0180 'International Tables Vol C Tables 4.2.6.8 and 6.1.1.4'
O O 0.0492 0.0322 'International Tables Vol C Tables 4.2.6.8 and 6.1.1.4'
S S 0.3331 0.5567 'International Tables Vol C Tables 4.2.6.8 and 6.1.1.4'

loop_
_geom_angle_atom_site_label_1
_geom_angle_atom_site_label_2
_geom_angle_atom_site_label_3
_geom_angle
_geom_angle_site_symmetry_1
_geom_angle_site_symmetry_3
_geom_angle_publ_flag
O1 S1 O2 116.50(12) . . yes
O1 S1 C2 106.37(12) . . yes
O2 S1 C2 111.97(12) . . yes
O1 S1 C1 107.06(14) . . yes
O2 S1 C1 106.23(13) . . yes
C2 S1 C1 108.39(14) . . yes
C3 N1 C5 125.3(2) . . yes
C3 N1 H1 115(3) . . yes
C5 N1 H1 116(3) . . yes
S1 C1 H1A 109.5 . . no
S1 C1 H1B 109.5 . . no
H1A C1 H1B 109.5 . . no
S1 C1 H1C 109.5 . . no
H1A C1 H1C 109.5 . . no
H1B C1 H1C 109.5 . . no
C3 C2 S1 125.1(2) . . yes
C3 C2 H2 119.9(18) . . yes
S1 C2 H2 115.0(18) . . yes
N1 C3 C2 122.2(2) . . yes
N1 C3 C4 114.2(2) . . yes
C2 C3 C4 123.6(2) . . yes
C3 C4 H4A 109.5 . . no
C3 C4 H4B 109.5 . . no
H4A C4 H4B 109.5 . . no
C3 C4 H4C 109.5 . . no
H4A C4 H4C 109.5 . . no
H4B C4 H4C 109.5 . . no
N1 C5 C7 110.3(2) . . yes
N1 C5 C6 108.4(2) . . yes
C7 C5 C6 111.9(3) . . yes
N1 C5 H5 108.7 . . no
C7 C5 H5 108.7 . . no
C6 C5 H5 108.7 . . no
C5 C6 H6A 109.5 . . no
C5 C6 H6B 109.5 . . no
H6A C6 H6B 109.5 . . no
C5 C6 H6C 109.5 . . no
H6A C6 H6C 109.5 . . no
H6B C6 H6C 109.5 . . no
C5 C7 H7A 109.5 . . no
C5 C7 H7B 109.5 . . no
H7A C7 H7B 109.5 . . no
C5 C7 H7C 109.5 . . no
H7A C7 H7C 109.5 . . no
H7B C7 H7C 109.5 . . no

loop_
_geom_bond_atom_site_label_1
_geom_bond_atom_site_label_2
_geom_bond_distance
_geom_bond_site_symmetry_2
_geom_bond_publ_flag
S1 O1 1.4414(19) . yes
S1 O2 1.446(2) . yes
S1 C2 1.708(2) . yes
S1 C1 1.761(3) . yes
N1 C3 1.346(3) . yes
N1 C5 1.461(3) . yes
N1 H1 0.76(3) . yes
C1 H1A 0.9600 . no
C1 H1B 0.9600 . no
C1 H1C 0.9600 . no
C2 C3 1.370(3) . yes
C2 H2 0.95(3) . yes
C3 C4 1.509(4) . yes
C4 H4A 0.9600 . no
C4 H4B 0.9600 . no
C4 H4C 0.9600 . no
C5 C7 1.523(4) . yes
C5 C6 1.522(4) . yes
C5 H5 0.9800 . no
C6 H6A 0.9600 . no
C6 H6B 0.9600 . no
C6 H6C 0.9600 . no
C7 H7A 0.9600 . no
C7 H7B 0.9600 . no
C7 H7C 0.9600 . no

loop_
_geom_hbond_atom_site_label_D
_geom_hbond_atom_site_label_H
_geom_hbond_atom_site_label_A
_geom_hbond_distance_DH
_geom_hbond_distance_HA
_geom_hbond_distance_DA
_geom_hbond_angle_DHA
_geom_hbond_site_symmetry_A
N1 H1 O2 0.76(3) 2.24(4) 2.989(3) 172(3) 4_566
C2 H2 O1 0.95(3) 2.69(3) 3.627(3) 169(2) 3_666

loop_
_geom_torsion_atom_site_label_1
_geom_torsion_atom_site_label_2
_geom_torsion_atom_site_label_3
_geom_torsion_atom_site_label_4
_geom_torsion
_geom_torsion_site_symmetry_1
_geom_torsion_site_symmetry_2
_geom_torsion_site_symmetry_3
_geom_torsion_site_symmetry_4
_geom_torsion_publ_flag
O1 S1 C2 C3 -177.6(2) . . . . no
O2 S1 C2 C3 -49.3(3) . . . . no
C1 S1 C2 C3 67.6(3) . . . . no
C5 N1 C3 C2 9.4(4) . . . . no
C5 N1 C3 C4 -169.8(3) . . . . no
S1 C2 C3 N1 176.5(2) . . . . no
S1 C2 C3 C4 -4.3(4) . . . . no
C3 N1 C5 C7 77.8(3) . . . . no
C3 N1 C5 C6 -159.3(3) . . . . no

loop_
_cod_related_entry_id
_cod_related_entry_database
_cod_related_entry_code
1 ChemSpider 21189310
